data_4116612
loop_
_publ_author_name
'Kee-Chan Kim'
'Michael T. Pope'
'Gennaro J. Gama'
'Michael H. Dickman'

_publ_section_title
;
 Slow Proton Exchange in Aqueous Solution. Consequences of Protonation and
 Hydration within the Central Cavity of Preyssler Anion Derivatives,
 [|M(H2O)|@P5W30O110]n-
;
_journal_name_full 'Journal of the American Chemical Society'
_journal_page_first 11164
_journal_page_last 11170
_journal_paper_doi 10.1021/ja992105b
_journal_volume 121
_journal_year 1999
_chemical_formula_sum 'Ca H94 K5 O153 P5 W30'
_chemical_formula_weight 8448.68
_chemical_name_systematic
; 
 ? 
;
_space_group_IT_number 11
_symmetry_cell_setting monoclinic
_symmetry_space_group_name_Hall '-P 2yb'
_symmetry_space_group_name_H-M 'P 1 21/m 1'
_atom_sites_solution_hydrogens geom
_atom_sites_solution_primary direct
_atom_sites_solution_secondary difmap
_audit_creation_method SHELXL-97
_cell_angle_alpha 90.00
_cell_angle_beta 104.8080(10)
_cell_angle_gamma 90.00
_cell_formula_units_Z 2
_cell_length_a 17.4987(2)
_cell_length_b 21.5054(3)
_cell_length_c 17.54970(10)
_cell_measurement_reflns_used 8192
_cell_measurement_temperature 173(2)
_cell_measurement_theta_max 28.44
_cell_measurement_theta_min 1.20
_cell_volume 6384.90(12)
_computing_cell_refinement 'SAINT (Siemens, 1996)'
_computing_data_collection 'SMART (Siemens, 1996)'
_computing_data_reduction 'SAINT (Siemens, 1996)'
_computing_molecular_graphics 'Bruker SHELXTL'
_computing_publication_material 'Bruker SHELXTL'
_computing_structure_refinement 'SHELXL-97 (Sheldrick, 1997)'
_computing_structure_solution 'SHELXS-97 (Sheldrick, 1990)'
_diffrn_ambient_temperature 173(2)
_diffrn_measured_fraction_theta_full 0.965
_diffrn_measured_fraction_theta_max 0.965
_diffrn_measurement_device_type 'CCD area detector'
_diffrn_measurement_method '\w scans'
_diffrn_radiation_monochromator graphite
_diffrn_radiation_source 'normal-focus sealed tube'
_diffrn_radiation_type MoK\a
_diffrn_radiation_wavelength 0.71073
_diffrn_reflns_av_R_equivalents 0.0880
_diffrn_reflns_av_sigmaI/netI 0.0669
_diffrn_reflns_limit_h_max 22
_diffrn_reflns_limit_h_min -23
_diffrn_reflns_limit_k_max 28
_diffrn_reflns_limit_k_min -28
_diffrn_reflns_limit_l_max 23
_diffrn_reflns_limit_l_min -23
_diffrn_reflns_number 70566
_diffrn_reflns_theta_full 28.44
_diffrn_reflns_theta_max 28.44
_diffrn_reflns_theta_min 1.20
_diffrn_standards_decay_% none
_exptl_absorpt_coefficient_mu 27.303
_exptl_absorpt_correction_T_max 0.065688
_exptl_absorpt_correction_T_min 0.019394
_exptl_absorpt_correction_type multi-scan
_exptl_absorpt_process_details 'empirical (Blessing, 1995)'
_exptl_crystal_colour Colorless
_exptl_crystal_density_diffrn 4.395
_exptl_crystal_description Block
_exptl_crystal_F_000 7456
_exptl_crystal_size_max 0.36
_exptl_crystal_size_mid 0.18
_exptl_crystal_size_min 0.16
_refine_diff_density_max 5.688
_refine_diff_density_min -7.767
_refine_diff_density_rms 0.590
_refine_ls_extinction_method none
_refine_ls_goodness_of_fit_ref 1.036
_refine_ls_hydrogen_treatment mixed
_refine_ls_matrix_type full
_refine_ls_number_parameters 541
_refine_ls_number_reflns 15933
_refine_ls_number_restraints 0
_refine_ls_restrained_S_all 1.036
_refine_ls_R_factor_all 0.0862
_refine_ls_R_factor_gt 0.0589
_refine_ls_shift/su_max 0.001
_refine_ls_shift/su_mean 0.000
_refine_ls_structure_factor_coef Fsqd
_refine_ls_weighting_details 'calc w=1/[\s^2^(Fo^2^)+(0.0707P)^2^+313.0000P] where P=(Fo^2^+2Fc^2^)/3'
_refine_ls_weighting_scheme calc
_refine_ls_wR_factor_gt 0.1463
_refine_ls_wR_factor_ref 0.1632
_reflns_number_gt 11706
_reflns_number_total 15933
_reflns_threshold_expression >2sigma(I)
_cod_data_source_file ja992105b_s2.cif
_cod_data_source_block hca
_cod_original_formula_sum 'H94 Ca K5 O153 P5 W30'
_cod_database_code 4116612

loop_
_symmetry_equiv_pos_as_xyz
'x, y, z'
'-x, y+1/2, -z'
'-x, -y, -z'
'x, -y-1/2, z'

loop_
_atom_site_label
_atom_site_type_symbol
_atom_site_fract_x
_atom_site_fract_y
_atom_site_fract_z
_atom_site_U_iso_or_equiv
_atom_site_adp_type
_atom_site_occupancy
_atom_site_symmetry_multiplicity
_atom_site_calc_flag
_atom_site_refinement_flags
W1 W 0.78865(5) 0.32726(4) -0.61721(4) 0.02743(17) Uani 1 1 d .
W2 W 0.99353(5) 0.32650(5) -0.48334(5) 0.0397(2) Uani 1 1 d .
W3 W 1.10630(5) 0.32647(5) -0.26800(5) 0.0413(2) Uani 1 1 d .
W4 W 1.08908(5) 0.32684(4) -0.06067(5) 0.0368(2) Uani 1 1 d .
W5 W 0.94255(5) 0.32659(4) 0.06471(4) 0.02846(18) Uani 1 1 d .
W6 W 0.72717(5) 0.32695(3) 0.05972(4) 0.02183(16) Uani 1 1 d .
W7 W 0.52087(5) 0.32655(3) -0.07743(4) 0.02158(15) Uani 1 1 d .
W8 W 0.40617(4) 0.32712(3) -0.29006(4) 0.02030(15) Uani 1 1 d .
W9 W 0.42714(4) 0.32668(3) -0.49844(4) 0.01906(15) Uani 1 1 d .
W10 W 0.57145(4) 0.32719(3) -0.62413(4) 0.01989(15) Uani 1 1 d .
W11 W 0.83363(4) 0.40839(4) -0.42701(4) 0.02608(17) Uani 1 1 d .
W12 W 0.94283(4) 0.40913(4) -0.21453(4) 0.02342(16) Uani 1 1 d .
W13 W 0.79663(4) 0.40807(3) -0.09251(4) 0.01770(14) Uani 1 1 d .
W14 W 0.59545(4) 0.40869(3) -0.22820(4) 0.01593(14) Uani 1 1 d .
W15 W 0.61885(4) 0.40753(3) -0.43468(4) 0.01709(14) Uani 1 1 d .
P1 P 0.8389(4) 0.2500 -0.4397(4) 0.0202(12) Uani 1 2 d S
P2 P 0.9591(4) 0.2500 -0.2081(3) 0.0222(13) Uani 1 2 d S
P3 P 0.8015(3) 0.2500 -0.0756(3) 0.0160(11) Uani 1 2 d S
P4 P 0.5820(3) 0.2500 -0.2242(3) 0.0120(10) Uani 1 2 d S
P5 P 0.6050(3) 0.2500 -0.4481(3) 0.0134(11) Uani 1 2 d S
Ca1 Ca 0.7576(4) 0.3263(3) -0.2791(4) 0.0207(14) Uani 0.50 1 d P
K1 K 0.3988(3) 0.4369(2) -0.6689(3) 0.0322(9) Uani 1 1 d .
K2 K 0.8029(6) 0.5935(5) -0.4362(7) 0.042(2) Uani 0.50 1 d P
K3 K 0.2138(6) 0.3887(5) -0.5007(7) 0.046(2) Uani 0.50 1 d P
K4 K 1.1413(6) 0.4201(5) 0.1467(6) 0.043(2) Uani 0.50 1 d P
O1P1 O 0.8197(7) 0.3073(6) -0.3988(7) 0.021(2) Uiso 1 1 d .
O2P1 O 0.9280(10) 0.2500 -0.4385(11) 0.025(4) Uiso 1 2 d S
O3P1 O 0.7922(10) 0.2500 -0.5260(10) 0.021(3) Uiso 1 2 d S
O1P2 O 0.9089(7) 0.3087(6) -0.2254(7) 0.024(3) Uiso 1 1 d .
O2P2 O 1.0207(11) 0.2500 -0.2586(12) 0.031(4) Uiso 1 2 d S
O3P2 O 1.0073(9) 0.2500 -0.1198(9) 0.017(3) Uiso 1 2 d S
O1P3 O 0.7904(6) 0.3082(5) -0.1260(7) 0.017(2) Uiso 1 1 d .
O2P3 O 0.8862(9) 0.2500 -0.0183(9) 0.015(3) Uiso 1 2 d S
O3P3 O 0.7405(9) 0.2500 -0.0236(9) 0.017(3) Uiso 1 2 d S
O1P4 O 0.6255(6) 0.3081(5) -0.2388(6) 0.013(2) Uiso 1 1 d .
O2P4 O 0.5732(9) 0.2500 -0.1387(9) 0.016(3) Uiso 1 2 d S
O3P4 O 0.4975(8) 0.2500 -0.2793(8) 0.009(3) Uiso 1 2 d S
O1P5 O 0.6424(7) 0.3076(5) -0.4072(7) 0.019(2) Uiso 1 1 d .
O2P5 O 0.5148(8) 0.2500 -0.4535(9) 0.012(3) Uiso 1 2 d S
O3P5 O 0.6116(9) 0.2500 -0.5357(9) 0.016(3) Uiso 1 2 d S
O1A O 0.7969(8) 0.3776(6) -0.6914(8) 0.029(3) Uiso 1 1 d .
O1B O 0.9060(8) 0.3234(6) -0.5706(8) 0.028(3) Uiso 1 1 d .
O1C O 0.7974(11) 0.2500 -0.6685(11) 0.030(4) Uiso 1 2 d S
O1D O 0.7916(7) 0.3812(6) -0.5313(8) 0.026(3) Uiso 1 1 d .
O2A O 1.0524(9) 0.3762(8) -0.5205(10) 0.044(4) Uiso 1 1 d .
O2B O 1.0659(8) 0.3216(6) -0.3774(8) 0.033(3) Uiso 1 1 d .
O2C O 1.0382(12) 0.2613(17) -0.5053(12) 0.093(8) Uiso 1 1 d .
O2D O 0.9348(8) 0.3819(6) -0.4344(8) 0.029(3) Uiso 1 1 d .
O3A O 1.1809(9) 0.3786(7) -0.2654(9) 0.042(4) Uiso 1 1 d .
O3B O 1.1262(8) 0.3226(6) -0.1504(8) 0.032(3) Uiso 1 1 d .
O3C O 1.1629(12) 0.2500 -0.2618(13) 0.039(5) Uiso 1 2 d S
O3D O 1.0243(8) 0.3801(6) -0.2603(8) 0.031(3) Uiso 1 1 d .
O4A O 1.1564(9) 0.3775(7) -0.0047(9) 0.040(3) Uiso 1 1 d .
O4B O 1.0268(8) 0.3205(6) 0.0178(8) 0.028(3) Uiso 1 1 d .
O4C O 1.1358(11) 0.2500 -0.0211(11) 0.029(4) Uiso 1 2 d S
O4D O 1.0100(8) 0.3831(6) -0.1158(8) 0.030(3) Uiso 1 1 d .
O5A O 0.9825(7) 0.3774(6) 0.1387(8) 0.027(3) Uiso 1 1 d .
O5B O 0.8376(7) 0.3227(5) 0.0915(7) 0.020(2) Uiso 1 1 d .
O5C O 0.9685(9) 0.2500 0.1213(10) 0.020(3) Uiso 1 2 d S
O5D O 0.8886(7) 0.3819(6) -0.0144(7) 0.022(3) Uiso 1 1 d .
O6A O 0.7114(7) 0.3767(6) 0.1295(7) 0.023(3) Uiso 1 1 d .
O6B O 0.6150(6) 0.3208(5) 0.0027(7) 0.017(2) Uiso 1 1 d .
O6C O 0.7148(9) 0.2500 0.1114(9) 0.017(3) Uiso 1 2 d S
O6D O 0.7368(6) 0.3798(5) -0.0223(7) 0.018(2) Uiso 1 1 d .
O7A O 0.4698(8) 0.3769(6) -0.0338(8) 0.029(3) Uiso 1 1 d .
O7B O 0.4368(7) 0.3236(5) -0.1789(7) 0.021(2) Uiso 1 1 d .
O7C O 0.4812(10) 0.2500 -0.0498(11) 0.026(4) Uiso 1 2 d S
O7D O 0.5713(7) 0.3807(5) -0.1342(7) 0.020(2) Uiso 1 1 d .
O8A O 0.3308(7) 0.3793(6) -0.3014(8) 0.026(3) Uiso 1 1 d .
O8B O 0.4008(7) 0.3200(5) -0.4032(7) 0.019(2) Uiso 1 1 d .
O8C O 0.3481(10) 0.2500 -0.2981(10) 0.021(3) Uiso 1 2 d S
O8D O 0.4924(7) 0.3821(5) -0.2848(7) 0.021(2) Uiso 1 1 d .
O9A O 0.3544(7) 0.3769(6) -0.5451(7) 0.023(3) Uiso 1 1 d .
O9B O 0.4783(6) 0.3243(5) -0.5883(7) 0.016(2) Uiso 1 1 d .
O9C O 0.3759(10) 0.2500 -0.5374(10) 0.022(3) Uiso 1 2 d S
O9D O 0.5108(6) 0.3811(5) -0.4534(7) 0.017(2) Uiso 1 1 d .
O10A O 0.5367(7) 0.3772(5) -0.7009(7) 0.020(2) Uiso 1 1 d .
O10B O 0.6784(7) 0.3203(5) -0.6368(7) 0.020(2) Uiso 1 1 d .
O10C O 0.5467(9) 0.2500 -0.6800(10) 0.019(3) Uiso 1 2 d S
O10D O 0.6123(7) 0.3804(5) -0.5385(7) 0.020(2) Uiso 1 1 d .
O11A O 0.8435(8) 0.4854(7) -0.4460(9) 0.036(3) Uiso 1 1 d .
O11E O 0.8702(7) 0.4116(6) -0.3142(8) 0.027(3) Uiso 1 1 d .
O12A O 0.9671(8) 0.4867(6) -0.2061(8) 0.033(3) Uiso 1 1 d .
O12E O 0.8552(7) 0.4109(6) -0.1690(7) 0.024(3) Uiso 1 1 d .
O13A O 0.8011(7) 0.4852(6) -0.0685(8) 0.028(3) Uiso 1 1 d .
O13E O 0.7040(6) 0.4104(5) -0.1757(6) 0.016(2) Uiso 1 1 d .
O14A O 0.5750(7) 0.4852(6) -0.2194(7) 0.025(3) Uiso 1 1 d .
O14E O 0.6237(6) 0.4126(5) -0.3250(7) 0.019(2) Uiso 1 1 d .
O15A O 0.5993(7) 0.4848(6) -0.4562(7) 0.024(3) Uiso 1 1 d .
O15E O 0.7299(7) 0.4107(6) -0.4092(7) 0.023(3) Uiso 1 1 d .
O1CA O 0.7575(14) 0.2169(12) -0.2795(15) 0.025(5) Uiso 0.50 1 d P
O1W O 0.5569(8) 0.5118(6) -0.6146(8) 0.028(3) Uiso 1 1 d .
O2W O 0.3259(9) 0.3567(8) -0.8075(10) 0.045(4) Uiso 1 1 d .
O3W O 1.0969(8) 0.5077(6) -0.0809(8) 0.032(3) Uiso 1 1 d .
O4W O 0.3154(10) 0.4125(8) -0.1427(11) 0.052(4) Uiso 1 1 d .
O5W O 0.4819(10) 0.4120(8) -0.8658(10) 0.049(4) Uiso 1 1 d .
O6W O 0.3002(15) 0.2500 -0.1348(16) 0.056(6) Uiso 1 2 d S
O7W O 0.6777(9) 0.4734(7) -0.6547(9) 0.040(3) Uiso 1 1 d .
O8W O 0.2389(11) 0.4692(9) -0.7005(11) 0.057(5) Uiso 1 1 d .
O9W O 0.1969(12) 0.4550(10) -0.3917(12) 0.069(5) Uiso 1 1 d .
O10W O 0.6497(13) 0.4683(10) 0.2008(13) 0.074(6) Uiso 1 1 d .
O11W O 0.9751(14) 0.4002(11) -0.7050(14) 0.083(7) Uiso 1 1 d .
O12W O 0.916(2) 0.267(3) -0.746(2) 0.20(2) Uiso 1 1 d .
O13W O 0.6170(15) 0.4857(12) -0.0171(15) 0.090(7) Uiso 1 1 d .
O14W O 0.8538(17) 0.6397(14) -0.3197(17) 0.110(9) Uiso 1 1 d .
O15W O 0.510(2) 0.483(2) -0.922(3) 0.171(15) Uiso 1 1 d .
O16W O 1.332(3) 0.2500 0.018(3) 0.120(14) Uiso 1 2 d S
O17W O 0.872(2) 0.4545(16) -0.781(2) 0.133(11) Uiso 1 1 d .
O18W O 0.2090(19) 0.2710(18) -0.428(2) 0.159(15) Uiso 1 1 d .
O19W O 0.9576(16) 0.5036(13) -0.6034(16) 0.103(8) Uiso 1 1 d .
O20W O 1.022(3) 0.485(3) 0.001(4) 0.190(19) Uiso 1 1 d .
O21W O 0.584(3) 0.2500 -0.827(3) 0.131(16) Uiso 1 2 d S
O22W O 1.043(3) 0.311(2) -0.694(3) 0.200(19) Uiso 1 1 d .

loop_
_atom_site_aniso_label
_atom_site_aniso_U_11
_atom_site_aniso_U_22
_atom_site_aniso_U_33
_atom_site_aniso_U_23
_atom_site_aniso_U_13
_atom_site_aniso_U_12
W1 0.0345(4) 0.0412(4) 0.0059(3) 0.0055(3) 0.0040(3) 0.0092(3)
W2 0.0225(4) 0.0689(6) 0.0294(5) 0.0271(4) 0.0099(3) 0.0041(4)
W3 0.0190(4) 0.0721(7) 0.0325(5) 0.0302(4) 0.0061(3) -0.0003(4)
W4 0.0312(4) 0.0509(5) 0.0177(4) 0.0155(3) -0.0132(3) -0.0202(4)
W5 0.0377(4) 0.0286(4) 0.0104(3) 0.0065(3) -0.0096(3) -0.0148(3)
W6 0.0458(4) 0.0123(3) 0.0097(3) -0.0029(2) 0.0114(3) -0.0053(3)
W7 0.0377(4) 0.0157(3) 0.0158(3) 0.0001(2) 0.0149(3) 0.0028(3)
W8 0.0193(3) 0.0172(3) 0.0242(4) 0.0038(3) 0.0051(3) 0.0032(2)
W9 0.0193(3) 0.0135(3) 0.0212(3) 0.0019(2) -0.0004(3) 0.0009(2)
W10 0.0338(4) 0.0163(3) 0.0062(3) 0.0004(2) -0.0009(3) 0.0031(3)
W11 0.0309(4) 0.0390(4) 0.0068(3) 0.0017(3) 0.0022(3) -0.0145(3)
W12 0.0254(3) 0.0361(4) 0.0073(3) -0.0006(3) 0.0014(3) -0.0122(3)
W13 0.0257(3) 0.0184(3) 0.0073(3) 0.0017(2) 0.0010(2) -0.0050(3)
W14 0.0243(3) 0.0128(3) 0.0090(3) 0.0014(2) 0.0014(2) -0.0002(2)
W15 0.0274(3) 0.0137(3) 0.0075(3) 0.0005(2) -0.0005(2) -0.0037(2)
P1 0.020(3) 0.031(3) 0.010(3) 0.000 0.004(2) 0.000
P2 0.019(3) 0.042(4) 0.004(3) 0.000 0.000(2) 0.000
P3 0.018(3) 0.021(3) 0.009(3) 0.000 0.002(2) 0.000
P4 0.017(3) 0.010(2) 0.009(3) 0.000 0.002(2) 0.000
P5 0.020(3) 0.011(2) 0.007(2) 0.000 -0.001(2) 0.000
Ca1 0.024(3) 0.024(4) 0.012(3) -0.001(3) 0.001(3) -0.005(3)
K1 0.045(2) 0.026(2) 0.027(2) 0.0061(16) 0.0115(19) 0.0010(18)
K2 0.046(5) 0.032(5) 0.051(6) 0.002(4) 0.018(5) 0.003(4)
K3 0.051(6) 0.036(5) 0.060(7) 0.007(5) 0.029(5) 0.006(4)
K4 0.039(5) 0.043(6) 0.050(6) 0.002(4) 0.016(4) -0.019(4)

loop_
_atom_type_symbol
_atom_type_description
_atom_type_scat_dispersion_real
_atom_type_scat_dispersion_imag
_atom_type_scat_source
O O 0.0106 0.0060 'International Tables Vol C Tables 4.2.6.8 and 6.1.1.4'
P P 0.1023 0.0942 'International Tables Vol C Tables 4.2.6.8 and 6.1.1.4'
K K 0.2009 0.2494 'International Tables Vol C Tables 4.2.6.8 and 6.1.1.4'
Ca Ca 0.2262 0.3064 'International Tables Vol C Tables 4.2.6.8 and 6.1.1.4'
W W -0.8490 6.8722 'International Tables Vol C Tables 4.2.6.8 and 6.1.1.4'
H H 0.0000 0.0000 'International Tables Vol C Tables 4.2.6.8 and 6.1.1.4'

loop_
_geom_angle_atom_site_label_1
_geom_angle_atom_site_label_2
_geom_angle_atom_site_label_3
_geom_angle
_geom_angle_site_symmetry_1
_geom_angle_site_symmetry_3
O1A W1 O10B 101.1(6) . .
O1A W1 O1D 103.0(6) . .
O10B W1 O1D 90.7(5) . .
O1A W1 O1C 99.1(7) . .
O10B W1 O1C 92.7(7) . .
O1D W1 O1C 156.6(6) . .
O1A W1 O1B 93.4(6) . .
O10B W1 O1B 165.3(5) . .
O1D W1 O1B 83.3(5) . .
O1C W1 O1B 87.7(7) . .
O1A W1 O3P1 170.4(6) . .
O10B W1 O3P1 85.0(5) . .
O1D W1 O3P1 84.2(5) . .
O1C W1 O3P1 73.1(6) . .
O1B W1 O3P1 81.0(6) . .
O2C W2 O2A 94.1(10) . .
O2C W2 O1B 96.5(8) . .
O2A W2 O1B 99.0(7) . .
O2C W2 O2D 161.3(9) . .
O2A W2 O2D 103.0(7) . .
O1B W2 O2D 88.2(6) . .
O2C W2 O2B 87.0(8) . .
O2A W2 O2B 95.0(7) . .
O1B W2 O2B 165.2(6) . .
O2D W2 O2B 84.2(6) . .
O2C W2 O2C 7.5(11) . 4_565
O2A W2 O2C 101.5(8) . 4_565
O1B W2 O2C 94.8(7) . 4_565
O2D W2 O2C 154.5(8) . 4_565
O2B W2 O2C 86.9(7) . 4_565
O2C W2 O2P1 77.4(9) . .
O2A W2 O2P1 171.5(6) . .
O1B W2 O2P1 82.9(6) . .
O2D W2 O2P1 85.3(5) . .
O2B W2 O2P1 83.9(6) . .
O2C W2 O2P1 70.0(7) 4_565 .
O3A W3 O3D 100.8(7) . .
O3A W3 O2B 98.6(7) . .
O3D W3 O2B 90.8(6) . .
O3A W3 O3C 100.5(7) . .
O3D W3 O3C 157.3(7) . .
O2B W3 O3C 93.7(8) . .
O3A W3 O3B 94.0(7) . .
O3D W3 O3B 83.5(6) . .
O2B W3 O3B 167.0(6) . .
O3C W3 O3B 87.4(8) . .
O3A W3 O2P2 171.9(7) . .
O3D W3 O2P2 84.8(5) . .
O2B W3 O2P2 87.1(7) . .
O3C W3 O2P2 73.3(6) . .
O3B W3 O2P2 80.7(6) . .
O4A W4 O3B 100.3(7) . .
O4A W4 O4C 100.1(7) . .
O3B W4 O4C 93.2(7) . .
O4A W4 O4D 101.0(7) . .
O3B W4 O4D 88.1(6) . .
O4C W4 O4D 158.3(6) . .
O4A W4 O4B 93.8(6) . .
O3B W4 O4B 165.7(6) . .
O4C W4 O4B 87.0(7) . .
O4D W4 O4B 86.5(6) . .
O4A W4 O3P2 171.6(6) . .
O3B W4 O3P2 83.8(6) . .
O4C W4 O3P2 72.2(6) . .
O4D W4 O3P2 86.5(5) . .
O4B W4 O3P2 82.6(6) . .
O4A W4 K4 37.6(5) . .
O3B W4 K4 137.8(4) . .
O4C W4 K4 97.2(6) . .
O4D W4 K4 96.3(4) . .
O4B W4 K4 56.1(4) . .
O3P2 W4 K4 138.3(4) . .
O5A W5 O4B 99.4(6) . .
O5A W5 O5D 100.8(6) . .
O4B W5 O5D 91.3(5) . .
O5A W5 O5C 99.2(6) . .
O4B W5 O5C 93.4(6) . .
O5D W5 O5C 158.5(6) . .
O5A W5 O5B 94.0(5) . .
O4B W5 O5B 166.3(5) . .
O5D W5 O5B 83.3(5) . .
O5C W5 O5B 87.3(6) . .
O5A W5 O2P3 171.2(5) . .
O4B W5 O2P3 85.9(6) . .
O5D W5 O2P3 86.1(5) . .
O5C W5 O2P3 73.3(5) . .
O5B W5 O2P3 81.2(5) . .
O5A W5 K4 41.0(4) . .
O4B W5 K4 58.4(4) . .
O5D W5 K4 100.1(4) . .
O5C W5 K4 100.3(5) . .
O5B W5 K4 135.0(4) . .
O2P3 W5 K4 143.7(4) . .
O6A W6 O5B 99.3(5) . .
O6A W6 O6D 103.6(5) . .
O5B W6 O6D 88.3(5) . .
O6A W6 O6C 98.2(6) . .
O5B W6 O6C 92.8(6) . .
O6D W6 O6C 157.7(5) . .
O6A W6 O6B 94.9(5) . .
O5B W6 O6B 165.6(5) . .
O6D W6 O6B 85.6(5) . .
O6C W6 O6B 88.0(6) . .
O6A W6 O3P3 171.5(5) . .
O5B W6 O3P3 83.6(5) . .
O6D W6 O3P3 84.4(5) . .
O6C W6 O3P3 73.6(5) . .
O6B W6 O3P3 82.9(5) . .
O7A W7 O6B 99.6(6) . .
O7A W7 O7D 102.3(6) . .
O6B W7 O7D 89.8(5) . .
O7A W7 O7C 99.7(6) . .
O6B W7 O7C 93.4(6) . .
O7D W7 O7C 156.9(6) . .
O7A W7 O7B 93.9(6) . .
O6B W7 O7B 165.9(5) . .
O7D W7 O7B 83.5(5) . .
O7C W7 O7B 88.1(6) . .
O7A W7 O2P4 171.6(5) . .
O6B W7 O2P4 85.7(5) . .
O7D W7 O2P4 84.2(4) . .
O7C W7 O2P4 73.3(5) . .
O7B W7 O2P4 81.4(5) . .
O8A W8 O7B 98.8(6) . .
O8A W8 O8D 100.2(6) . .
O7B W8 O8D 87.8(5) . .
O8A W8 O8C 100.3(6) . .
O7B W8 O8C 92.7(6) . .
O8D W8 O8C 159.1(5) . .
O8A W8 O8B 95.6(5) . .
O7B W8 O8B 165.1(5) . .
O8D W8 O8B 86.0(5) . .
O8C W8 O8B 88.3(6) . .
O8A W8 O3P4 174.2(5) . .
O7B W8 O3P4 83.0(5) . .
O8D W8 O3P4 85.3(4) . .
O8C W8 O3P4 74.1(5) . .
O8B W8 O3P4 83.0(5) . .
O9A W9 O8B 98.9(5) . .
O9A W9 O9D 102.2(5) . .
O8B W9 O9D 90.9(5) . .
O9A W9 O9C 98.6(6) . .
O8B W9 O9C 93.1(6) . .
O9D W9 O9C 157.9(5) . .
O9A W9 O9B 93.8(5) . .
O8B W9 O9B 167.0(5) . .
O9D W9 O9B 83.7(5) . .
O9C W9 O9B 87.7(6) . .
O9A W9 O2P5 170.7(5) . .
O8B W9 O2P5 86.1(5) . .
O9D W9 O2P5 85.5(4) . .
O9C W9 O2P5 73.1(5) . .
O9B W9 O2P5 81.7(5) . .
O9A W9 K1 44.6(4) . .
O8B W9 K1 139.2(4) . .
O9D W9 K1 82.7(3) . .
O9C W9 K1 107.7(5) . .
O9B W9 K1 51.9(3) . .
O2P5 W9 K1 133.0(4) . .
O9A W9 K3 36.6(4) . .
O8B W9 K3 65.3(4) . .
O9D W9 K3 115.1(4) . .
O9C W9 K3 86.1(5) . .
O9B W9 K3 127.7(4) . .
O2P5 W9 K3 143.8(4) . .
K1 W9 K3 81.19(17) . .
O10A W10 O10D 103.5(5) . .
O10A W10 O9B 96.9(5) . .
O10D W10 O9B 86.5(5) . .
O10A W10 O10C 98.8(6) . .
O10D W10 O10C 157.7(6) . .
O9B W10 O10C 92.3(6) . .
O10A W10 O10B 96.7(5) . .
O10D W10 O10B 87.5(5) . .
O9B W10 O10B 166.1(5) . .
O10C W10 O10B 88.6(6) . .
O10A W10 O3P5 171.7(5) . .
O10D W10 O3P5 84.8(5) . .
O9B W10 O3P5 83.7(5) . .
O10C W10 O3P5 72.9(5) . .
O10B W10 O3P5 83.3(5) . .
O10A W10 K1 48.3(4) . .
O10D W10 K1 84.6(4) . .
O9B W10 K1 51.3(3) . .
O10C W10 K1 111.8(5) . .
O10B W10 K1 140.3(3) . .
O3P5 W10 K1 134.3(4) . .
O11A W11 O1D 98.3(6) . .
O11A W11 O2D 97.8(6) . .
O1D W11 O2D 88.9(6) . .
O11A W11 O15E 98.9(6) . .
O1D W11 O15E 90.9(5) . .
O2D W11 O15E 163.2(5) . .
O11A W11 O11E 98.2(6) . .
O1D W11 O11E 163.4(5) . .
O2D W11 O11E 90.6(5) . .
O15E W11 O11E 84.9(5) . .
O11A W11 O1P1 178.4(6) . .
O1D W11 O1P1 83.0(5) . .
O2D W11 O1P1 83.1(5) . .
O15E W11 O1P1 80.2(5) . .
O11E W11 O1P1 80.5(5) . .
O11A W11 Ca1 132.8(5) . .
O1D W11 Ca1 114.7(4) . .
O2D W11 Ca1 114.7(4) . .
O15E W11 Ca1 50.7(4) . .
O11E W11 Ca1 51.1(4) . .
O1P1 W11 Ca1 45.6(3) . .
O11A W11 K2 18.0(5) . .
O1D W11 K2 104.7(4) . .
O2D W11 K2 114.4(4) . .
O15E W11 K2 81.9(4) . .
O11E W11 K2 90.7(4) . .
O1P1 W11 K2 160.6(3) . .
Ca1 W11 K2 115.94(19) . .
O12A W12 O11E 98.4(6) . .
O12A W12 O12E 98.8(6) . .
O11E W12 O12E 88.0(5) . .
O12A W12 O3D 99.1(6) . .
O11E W12 O3D 91.0(6) . .
O12E W12 O3D 162.0(5) . .
O12A W12 O4D 97.2(6) . .
O11E W12 O4D 164.4(6) . .
O12E W12 O4D 90.0(5) . .
O3D W12 O4D 86.2(6) . .
O12A W12 O1P2 178.9(5) . .
O11E W12 O1P2 81.2(5) . .
O12E W12 O1P2 80.2(5) . .
O3D W12 O1P2 81.9(5) . .
O4D W12 O1P2 83.3(5) . .
O12A W12 Ca1 133.4(5) . .
O11E W12 Ca1 52.0(4) . .
O12E W12 Ca1 52.2(4) . .
O3D W12 Ca1 114.4(4) . .
O4D W12 Ca1 115.7(4) . .
O1P2 W12 Ca1 45.6(3) . .
O13A W13 O13E 98.1(5) . .
O13A W13 O12E 98.3(6) . .
O13E W13 O12E 87.9(5) . .
O13A W13 O6D 98.5(5) . .
O13E W13 O6D 90.2(5) . .
O12E W13 O6D 163.1(5) . .
O13A W13 O5D 97.6(6) . .
O13E W13 O5D 164.3(5) . .
O12E W13 O5D 90.5(5) . .
O6D W13 O5D 86.8(5) . .
O13A W13 O1P3 179.0(5) . .
O13E W13 O1P3 81.2(4) . .
O12E W13 O1P3 80.9(5) . .
O6D W13 O1P3 82.2(4) . .
O5D W13 O1P3 83.1(5) . .
O13A W13 Ca1 132.8(5) . .
O13E W13 Ca1 52.2(3) . .
O12E W13 Ca1 51.9(4) . .
O6D W13 Ca1 114.9(4) . .
O5D W13 Ca1 115.8(4) . .
O1P3 W13 Ca1 46.2(3) . .
O13A W13 K4 33.9(5) . 3_765
O13E W13 K4 91.3(4) . 3_765
O12E W13 K4 64.9(4) . 3_765
O6D W13 K4 132.0(4) . 3_765
O5D W13 K4 102.1(4) . 3_765
O1P3 W13 K4 145.2(3) . 3_765
Ca1 W13 K4 103.37(19) . 3_765
O14A W14 O13E 98.4(5) . .
O14A W14 O14E 98.5(5) . .
O13E W14 O14E 88.6(5) . .
O14A W14 O7D 97.4(5) . .
O13E W14 O7D 90.1(5) . .
O14E W14 O7D 164.1(5) . .
O14A W14 O8D 98.3(5) . .
O13E W14 O8D 163.3(5) . .
O14E W14 O8D 88.6(5) . .
O7D W14 O8D 88.1(5) . .
O14A W14 O1P4 178.6(5) . .
O13E W14 O1P4 80.3(4) . .
O14E W14 O1P4 81.2(4) . .
O7D W14 O1P4 82.9(4) . .
O8D W14 O1P4 83.0(4) . .
O14A W14 Ca1 133.4(4) . .
O13E W14 Ca1 51.7(3) . .
O14E W14 Ca1 53.3(4) . .
O7D W14 Ca1 114.7(4) . .
O8D W14 Ca1 114.7(4) . .
O1P4 W14 Ca1 45.4(3) . .
O14A W14 K1 39.4(4) . 3_664
O13E W14 K1 94.0(3) . 3_664
O14E W14 K1 59.2(3) . 3_664
O7D W14 K1 136.8(4) . 3_664
O8D W14 K1 98.7(4) . 3_664
O1P4 W14 K1 140.2(3) . 3_664
Ca1 W14 K1 101.03(13) . 3_664
O15A W15 O15E 98.8(5) . .
O15A W15 O10D 97.3(5) . .
O15E W15 O10D 92.6(5) . .
O15A W15 O14E 97.0(5) . .
O15E W15 O14E 88.9(5) . .
O10D W15 O14E 165.3(5) . .
O15A W15 O9D 96.7(5) . .
O15E W15 O9D 164.5(5) . .
O10D W15 O9D 86.0(5) . .
O14E W15 O9D 88.7(5) . .
O15A W15 O1P5 179.3(5) . .
O15E W15 O1P5 81.9(5) . .
O10D W15 O1P5 82.7(5) . .
O14E W15 O1P5 83.0(5) . .
O9D W15 O1P5 82.6(4) . .
O15A W15 Ca1 133.8(4) . .
O15E W15 Ca1 51.9(4) . .
O10D W15 Ca1 116.3(4) . .
O14E W15 Ca1 54.3(4) . .
O9D W15 Ca1 115.4(4) . .
O1P5 W15 Ca1 46.7(3) . .
O15A W15 K1 39.6(4) . 3_664
O15E W15 K1 93.4(4) . 3_664
O10D W15 K1 136.9(4) . 3_664
O14E W15 K1 57.5(3) . 3_664
O9D W15 K1 98.2(3) . 3_664
O1P5 W15 K1 140.4(3) . 3_664
Ca1 W15 K1 100.53(13) . 3_664
O1P1 P1 O1P1 109.9(10) . 4_565
O1P1 P1 O3P1 110.2(6) . .
O1P1 P1 O3P1 110.2(6) 4_565 .
O1P1 P1 O2P1 109.8(6) . .
O1P1 P1 O2P1 109.8(6) 4_565 .
O3P1 P1 O2P1 107.0(10) . .
O1P2 P2 O1P2 112.0(10) 4_565 .
O1P2 P2 O2P2 109.4(6) 4_565 .
O1P2 P2 O2P2 109.4(6) . .
O1P2 P2 O3P2 109.6(6) 4_565 .
O1P2 P2 O3P2 109.6(6) . .
O2P2 P2 O3P2 106.7(10) . .
O1P3 P3 O1P3 111.3(9) 4_565 .
O1P3 P3 O2P3 109.5(6) 4_565 .
O1P3 P3 O2P3 109.5(6) . .
O1P3 P3 O3P3 109.6(6) 4_565 .
O1P3 P3 O3P3 109.6(6) . .
O2P3 P3 O3P3 107.4(9) . .
O1P4 P4 O1P4 110.7(8) . 4_565
O1P4 P4 O3P4 109.6(5) . .
O1P4 P4 O3P4 109.6(5) 4_565 .
O1P4 P4 O2P4 110.0(5) . .
O1P4 P4 O2P4 110.0(5) 4_565 .
O3P4 P4 O2P4 106.9(8) . .
O1P5 P5 O1P5 111.8(9) . 4_565
O1P5 P5 O2P5 110.0(6) . .
O1P5 P5 O2P5 110.0(6) 4_565 .
O1P5 P5 O3P5 109.7(6) . .
O1P5 P5 O3P5 109.7(6) 4_565 .
O2P5 P5 O3P5 105.5(8) . .
O1CA Ca1 O1CA 0.2(13) 4_565 .
O1CA Ca1 O1P2 81.9(16) 4_565 .
O1CA Ca1 O1P2 81.7(7) . .
O1CA Ca1 O1P4 81.4(16) 4_565 .
O1CA Ca1 O1P4 81.4(7) . .
O1P2 Ca1 O1P4 140.3(5) . .
O1CA Ca1 O1P3 81.8(16) 4_565 .
O1CA Ca1 O1P3 81.6(7) . .
O1P2 Ca1 O1P3 70.9(4) . .
O1P4 Ca1 O1P3 71.2(4) . .
O1CA Ca1 O1P1 80.8(16) 4_565 .
O1CA Ca1 O1P1 81.0(7) . .
O1P2 Ca1 O1P1 71.1(4) . .
O1P4 Ca1 O1P1 140.0(4) . .
O1P3 Ca1 O1P1 140.0(5) . .
O1CA Ca1 O1P5 80.8(16) 4_565 .
O1CA Ca1 O1P5 81.1(7) . .
O1P2 Ca1 O1P5 140.5(5) . .
O1P4 Ca1 O1P5 70.8(4) . .
O1P3 Ca1 O1P5 140.1(4) . .
O1P1 Ca1 O1P5 71.2(4) . .
O1CA Ca1 O15E 129.0(17) 4_565 .
O1CA Ca1 O15E 129.2(7) . .
O1P2 Ca1 O15E 109.3(4) . .
O1P4 Ca1 O15E 109.3(4) . .
O1P3 Ca1 O15E 149.2(4) . .
O1P1 Ca1 O15E 58.8(4) . .
O1P5 Ca1 O15E 58.6(4) . .
O1CA Ca1 O11E 129.7(17) 4_565 .
O1CA Ca1 O11E 129.7(7) . .
O1P2 Ca1 O11E 58.7(4) . .
O1P4 Ca1 O11E 148.9(4) . .
O1P3 Ca1 O11E 109.4(4) . .
O1P1 Ca1 O11E 58.8(4) . .
O1P5 Ca1 O11E 109.4(4) . .
O15E Ca1 O11E 53.8(4) . .
O1CA Ca1 O12E 129.6(17) 4_565 .
O1CA Ca1 O12E 129.4(7) . .
O1P2 Ca1 O12E 58.3(4) . .
O1P4 Ca1 O12E 109.1(4) . .
O1P3 Ca1 O12E 58.0(4) . .
O1P1 Ca1 O12E 109.9(4) . .
O1P5 Ca1 O12E 149.6(5) . .
O15E Ca1 O12E 94.9(4) . .
O11E Ca1 O12E 54.4(4) . .
O1CA Ca1 O13E 129.1(17) 4_565 .
O1CA Ca1 O13E 128.9(7) . .
O1P2 Ca1 O13E 109.2(4) . .
O1P4 Ca1 O13E 58.1(3) . .
O1P3 Ca1 O13E 58.1(4) . .
O1P1 Ca1 O13E 150.1(4) . .
O1P5 Ca1 O13E 109.4(4) . .
O15E Ca1 O13E 95.1(4) . .
O11E Ca1 O13E 94.9(4) . .
O12E Ca1 O13E 54.1(3) . .
O1CA Ca1 O14E 129.0(16) 4_565 .
O1CA Ca1 O14E 129.1(7) . .
O1P2 Ca1 O14E 149.2(4) . .
O1P4 Ca1 O14E 58.0(3) . .
O1P3 Ca1 O14E 108.9(4) . .
O1P1 Ca1 O14E 110.0(4) . .
O1P5 Ca1 O14E 58.7(4) . .
O15E Ca1 O14E 54.5(3) . .
O11E Ca1 O14E 94.6(4) . .
O12E Ca1 O14E 94.6(4) . .
O13E Ca1 O14E 53.9(3) . .
O14A K1 O15A 103.2(4) 3_664 3_664
O14A K1 O8W 92.8(5) 3_664 .
O15A K1 O8W 79.3(5) 3_664 .
O14A K1 O9A 168.2(4) 3_664 .
O15A K1 O9A 67.3(4) 3_664 .
O8W K1 O9A 78.9(5) . .
O14A K1 O10A 80.2(4) 3_664 .
O15A K1 O10A 125.4(4) 3_664 .
O8W K1 O10A 155.2(5) . .
O9A K1 O10A 110.8(4) . .
O14A K1 O9B 134.8(4) 3_664 .
O15A K1 O9B 102.2(4) 3_664 .
O8W K1 O9B 128.4(5) . .
O9A K1 O9B 56.2(3) . .
O10A K1 O9B 54.6(3) . .
O14A K1 O2W 83.3(4) 3_664 .
O15A K1 O2W 156.2(4) 3_664 .
O8W K1 O2W 77.6(5) . .
O9A K1 O2W 102.7(4) . .
O10A K1 O2W 78.0(4) . .
O9B K1 O2W 88.1(4) . .
O14A K1 O1W 66.5(4) 3_664 .
O15A K1 O1W 67.3(4) 3_664 .
O8W K1 O1W 133.9(5) . .
O9A K1 O1W 113.5(4) . .
O10A K1 O1W 64.8(3) . .
O9B K1 O1W 90.3(3) . .
O2W K1 O1W 134.8(4) . .
O14A K1 O14E 53.3(3) 3_664 3_664
O15A K1 O14E 52.9(3) 3_664 3_664
O8W K1 O14E 68.9(4) . 3_664
O9A K1 O14E 115.3(3) . 3_664
O10A K1 O14E 122.0(3) . 3_664
O9B K1 O14E 149.9(3) . 3_664
O2W K1 O14E 121.5(4) . 3_664
O1W K1 O14E 65.7(3) . 3_664
O14A K1 W9 163.2(3) 3_664 .
O15A K1 W9 77.2(3) 3_664 .
O8W K1 W9 103.7(4) . .
O9A K1 W9 25.4(2) . .
O10A K1 W9 85.9(3) . .
O9B K1 W9 32.1(2) . .
O2W K1 W9 103.1(3) . .
O1W K1 W9 99.0(3) . .
O14E K1 W9 130.1(2) 3_664 .
O14A K1 W10 105.3(3) 3_664 .
O15A K1 W10 111.8(3) 3_664 .
O8W K1 W10 155.3(4) . .
O9A K1 W10 85.2(3) . .
O10A K1 W10 26.0(2) . .
O9B K1 W10 29.8(2) . .
O2W K1 W10 87.8(3) . .
O1W K1 W10 70.0(3) . .
O14E K1 W10 135.6(2) 3_664 .
W9 K1 W10 60.04(7) . .
O14A K1 W14 23.5(3) 3_664 3_664
O15A K1 W14 81.3(3) 3_664 3_664
O8W K1 W14 80.5(4) . 3_664
O9A K1 W14 144.9(3) . 3_664
O10A K1 W14 99.7(3) . 3_664
O9B K1 W14 151.1(3) . 3_664
O2W K1 W14 100.1(3) . 3_664
O1W K1 W14 64.2(3) . 3_664
O14E K1 W14 29.8(2) 3_664 3_664
W9 K1 W14 156.79(14) . 3_664
W10 K1 W14 122.10(12) . 3_664
K3 K2 O14W 133.0(12) 3_664 .
K3 K2 O11A 105.0(9) 3_664 .
O14W K2 O11A 115.4(9) . .
K3 K2 O9A 78.8(8) 3_664 3_664
O14W K2 O9A 99.1(9) . 3_664
O11A K2 O9A 120.6(6) . 3_664
K3 K2 O2A 72.1(8) 3_664 3_764
O14W K2 O2A 88.2(9) . 3_764
O11A K2 O2A 84.6(5) . 3_764
O9A K2 O2A 145.9(6) 3_664 3_764
K3 K2 O8W 151.1(10) 3_664 3_664
O14W K2 O8W 65.9(9) . 3_664
O11A K2 O8W 76.3(6) . 3_664
O9A K2 O8W 76.1(5) 3_664 3_664
O2A K2 O8W 135.9(6) 3_764 3_664
K3 K2 O9W 41.6(8) 3_664 3_664
O14W K2 O9W 155.5(9) . 3_664
O11A K2 O9W 63.5(6) . 3_664
O9A K2 O9W 101.8(6) 3_664 3_664
O2A K2 O9W 67.2(5) 3_764 3_664
O8W K2 O9W 131.9(6) 3_664 3_664
K3 K2 W11 111.8(8) 3_664 .
O14W K2 W11 112.6(8) . .
O11A K2 W11 12.5(3) . .
O9A K2 W11 110.6(4) 3_664 .
O2A K2 W11 96.7(4) 3_764 .
O8W K2 W11 65.1(4) 3_664 .
O9W K2 W11 71.5(4) 3_664 .
K3 K2 K1 114.9(8) 3_664 3_664
O14W K2 K1 81.9(8) . 3_664
O11A K2 K1 99.5(4) . 3_664
O9A K2 K1 37.6(3) 3_664 3_664
O2A K2 K1 170.1(5) 3_764 3_664
O8W K2 K1 38.5(4) 3_664 3_664
O9W K2 K1 122.6(5) 3_664 3_664
W11 K2 K1 87.1(2) . 3_664
K3 K2 K4 163.2(8) 3_664 3_765
O14W K2 K4 32.8(8) . 3_765
O11A K2 K4 91.8(5) . 3_765
O9A K2 K4 93.7(4) 3_664 3_765
O2A K2 K4 109.1(4) 3_764 3_765
O8W K2 K4 34.4(4) 3_664 3_765
O9W K2 K4 155.0(5) 3_664 3_765
W11 K2 K4 84.9(2) . 3_765
K1 K2 K4 62.05(18) 3_664 3_765
K2 K3 O9W 120.6(10) 3_664 .
K2 K3 O2A 84.9(9) 3_664 1_455
O9W K3 O2A 80.3(6) . 1_455
K2 K3 O9A 77.5(8) 3_664 .
O9W K3 O9A 124.2(7) . .
O2A K3 O9A 154.8(6) 1_455 .
K2 K3 O18W 134.9(12) 3_664 .
O9W K3 O18W 98.3(9) . .
O2A K3 O18W 79.8(8) 1_455 .
O9A K3 O18W 100.1(8) . .
K2 K3 O11A 53.2(7) 3_664 3_664
O9W K3 O11A 67.5(6) . 3_664
O2A K3 O11A 78.3(5) 1_455 3_664
O9A K3 O11A 104.4(5) . 3_664
O18W K3 O11A 155.6(8) . 3_664
K2 K3 O14W 31.6(9) 3_664 3_664
O9W K3 O14W 143.6(8) . 3_664
O2A K3 O14W 75.2(7) 1_455 3_664
O9A K3 O14W 80.4(6) . 3_664
O18W K3 O14W 103.3(10) . 3_664
O11A K3 O14W 81.3(7) 3_664 3_664
K2 K3 W9 97.5(7) 3_664 .
O9W K3 W9 119.2(6) . .
O2A K3 W9 153.9(5) 1_455 .
O9A K3 W9 21.5(3) . .
O18W K3 W9 80.3(7) . .
O11A K3 W9 123.7(4) 3_664 .
O14W K3 W9 93.3(6) 3_664 .
K2 K3 K1 53.2(7) 3_664 .
O9W K3 K1 124.1(6) . .
O2A K3 K1 137.5(5) 1_455 .
O9A K3 K1 26.1(3) . .
O18W K3 K1 123.0(7) . .
O11A K3 K1 80.9(4) 3_664 .
O14W K3 K1 65.3(6) 3_664 .
W9 K3 K1 47.61(12) . .
O13A K4 O4A 69.4(5) 3_765 .
O13A K4 O5A 132.2(5) 3_765 .
O4A K4 O5A 99.7(5) . .
O13A K4 O8W 89.3(5) 3_765 1_656
O4A K4 O8W 140.8(6) . 1_656
O5A K4 O8W 118.5(6) . 1_656
O13A K4 O12A 91.2(5) 3_765 3_765
O4A K4 O12A 136.0(6) . 3_765
O5A K4 O12A 64.0(4) . 3_765
O8W K4 O12A 74.2(5) 1_656 3_765
O13A K4 O20W 61.8(11) 3_765 .
O4A K4 O20W 66.0(10) . .
O5A K4 O20W 71.1(11) . .
O8W K4 O20W 132.5(11) 1_656 .
O12A K4 O20W 70.0(10) 3_765 .
O13A K4 O14W 144.7(7) 3_765 3_765
O4A K4 O14W 137.9(7) . 3_765
O5A K4 O14W 73.6(6) . 3_765
O8W K4 O14W 55.4(7) 1_656 3_765
O12A K4 O14W 79.4(6) 3_765 3_765
O20W K4 O14W 140.7(11) . 3_765
O13A K4 O4B 111.2(5) 3_765 .
O4A K4 O4B 50.2(4) . .
O5A K4 O4B 50.9(4) . .
O8W K4 O4B 158.9(6) 1_656 .
O12A K4 O4B 108.9(4) 3_765 .
O20W K4 O4B 65.4(11) . .
O14W K4 O4B 104.0(6) 3_765 .
O13A K4 O2W 88.2(4) 3_765 1_656
O4A K4 O2W 77.6(5) . 1_656
O5A K4 O2W 136.5(5) . 1_656
O8W K4 O2W 68.8(5) 1_656 1_656
O12A K4 O2W 143.1(5) 3_765 1_656
O20W K4 O2W 138.8(10) . 1_656
O14W K4 O2W 80.0(6) 3_765 1_656
O4B K4 O2W 105.6(5) . 1_656
O13A K4 W5 126.0(4) 3_765 .
O4A K4 W5 77.5(4) . .
O5A K4 W5 22.8(3) . .
O8W K4 W5 139.1(5) 1_656 .
O12A K4 W5 84.0(3) 3_765 .
O20W K4 W5 66.1(11) . .
O14W K4 W5 87.1(6) 3_765 .
O4B K4 W5 28.1(2) . .
O2W K4 W5 125.1(4) 1_656 .
O13A K4 W13 20.0(3) 3_765 3_765
O4A K4 W13 88.8(4) . 3_765
O5A K4 W13 126.3(4) . 3_765
O8W K4 W13 76.1(4) 1_656 3_765
O12A K4 W13 73.3(3) 3_765 3_765
O20W K4 W13 64.5(11) . 3_765
O14W K4 W13 129.3(6) 3_765 3_765
O4B K4 W13 124.9(4) . 3_765
O2W K4 W13 97.2(3) 1_656 3_765
W5 K4 W13 130.1(3) . 3_765
O13A K4 W4 86.9(4) 3_765 .
O4A K4 W4 21.3(3) . .
O5A K4 W4 78.8(3) . .
O8W K4 W4 158.4(5) 1_656 .
O12A K4 W4 127.0(4) 3_765 .
O20W K4 W4 62.8(10) . .
O14W K4 W4 125.8(6) 3_765 .
O4B K4 W4 28.9(2) . .
O2W K4 W4 89.8(4) 1_656 .
W5 K4 W4 56.37(14) . .
W13 K4 W4 104.7(2) 3_765 .
P1 O1P1 W11 129.4(7) . .
P1 O1P1 Ca1 134.0(7) . .
W11 O1P1 Ca1 96.6(4) . .
P1 O2P1 W2 126.3(5) . 4_565
P1 O2P1 W2 126.3(5) . .
W2 O2P1 W2 93.5(6) 4_565 .
P1 O3P1 W1 127.2(5) . 4_565
P1 O3P1 W1 127.2(5) . .
W1 O3P1 W1 92.6(6) 4_565 .
P2 O1P2 W12 131.1(7) . .
P2 O1P2 Ca1 132.4(7) . .
W12 O1P2 Ca1 96.5(5) . .
P2 O2P2 W3 127.5(6) . 4_565
P2 O2P2 W3 127.5(6) . .
W3 O2P2 W3 93.5(7) 4_565 .
P2 O3P2 W4 125.0(5) . 4_565
P2 O3P2 W4 125.0(5) . .
W4 O3P2 W4 94.1(6) 4_565 .
P3 O1P3 W13 130.8(7) . .
P3 O1P3 Ca1 132.9(7) . .
W13 O1P3 Ca1 96.3(4) . .
P3 O2P3 W5 127.0(4) . .
P3 O2P3 W5 127.0(4) . 4_565
W5 O2P3 W5 94.0(6) . 4_565
P3 O3P3 W6 125.0(5) . .
P3 O3P3 W6 125.0(5) . 4_565
W6 O3P3 W6 94.2(6) . 4_565
P4 O1P4 W14 129.8(6) . .
P4 O1P4 Ca1 133.3(6) . .
W14 O1P4 Ca1 96.9(4) . .
P4 O2P4 W7 127.5(5) . 4_565
P4 O2P4 W7 127.5(5) . .
W7 O2P4 W7 92.3(6) 4_565 .
P4 O3P4 W8 126.2(4) . 4_565
P4 O3P4 W8 126.2(4) . .
W8 O3P4 W8 93.5(5) 4_565 .
P5 O1P5 W15 131.6(7) . .
P5 O1P5 Ca1 132.9(7) . .
W15 O1P5 Ca1 95.5(4) . .
P5 O2P5 W9 127.6(4) . 4_565
P5 O2P5 W9 127.6(4) . .
W9 O2P5 W9 94.1(5) 4_565 .
P5 O3P5 W10 125.8(5) . 4_565
P5 O3P5 W10 125.8(5) . .
W10 O3P5 W10 94.6(6) 4_565 .
W2 O1B W1 150.5(8) . .
W1 O1C W1 120.4(10) 4_565 .
W11 O1D W1 152.7(7) . .
W2 O2A K3 134.6(8) . 1_655
W2 O2A K2 152.3(9) . 3_764
K3 O2A K2 23.0(3) 1_655 3_764
W3 O2B W2 161.8(8) . .
O2C O2C W2 145.7(9) 4_565 .
O2C O2C W2 26.9(6) 4_565 4_565
W2 O2C W2 118.8(10) . 4_565
W11 O2D W2 146.7(8) . .
W4 O3B W3 150.0(8) . .
W3 O3C W3 119.0(11) 4_565 .
W3 O3D W12 154.0(8) . .
W4 O4A K4 121.1(7) . .
W5 O4B W4 160.8(8) . .
W5 O4B K4 93.5(5) . .
W4 O4B K4 94.9(5) . .
W4 O4C W4 121.4(10) 4_565 .
W4 O4D W12 147.6(8) . .
W5 O5A K4 116.2(6) . .
W6 O5B W5 149.7(7) . .
W5 O5C W5 118.5(9) 4_565 .
W5 O5D W13 152.1(7) . .
W7 O6B W6 161.4(7) . .
W6 O6C W6 118.5(8) 4_565 .
W6 O6D W13 149.3(6) . .
W8 O7B W7 150.3(7) . .
W7 O7C W7 120.3(9) 4_565 .
W7 O7D W14 152.7(7) . .
W9 O8B W8 161.2(7) . .
W8 O8C W8 118.3(8) 4_565 .
W8 O8D W14 147.5(7) . .
W9 O9A K2 143.1(7) . 3_664
W9 O9A K3 121.8(6) . .
K2 O9A K3 23.7(3) 3_664 .
W9 O9A K1 110.0(5) . .
K2 O9A K1 105.5(5) 3_664 .
K3 O9A K1 128.1(5) . .
W10 O9B W9 149.0(6) . .
W10 O9B K1 98.9(4) . .
W9 O9B K1 96.0(4) . .
W9 O9C W9 118.6(9) 4_565 .
W9 O9D W15 151.8(6) . .
W10 O10A K1 105.7(5) . .
W1 O10B W10 161.2(7) . .
W10 O10C W10 119.6(9) . 4_565
W10 O10D W15 151.3(7) . .
W11 O11A K2 149.5(8) . .
W11 O11A K3 155.2(8) . 3_664
K2 O11A K3 21.8(4) . 3_664
W12 O11E W11 157.7(7) . .
W12 O11E Ca1 96.9(5) . .
W11 O11E Ca1 97.6(5) . .
W12 O12A K4 119.7(6) . 3_765
W13 O12E W12 160.3(7) . .
W13 O12E Ca1 97.0(5) . .
W12 O12E Ca1 96.2(5) . .
W13 O13A K4 126.1(7) . 3_765
W13 O13E W14 159.4(6) . .
W13 O13E Ca1 96.7(4) . .
W14 O13E Ca1 97.4(4) . .
W14 O14A K1 117.1(6) . 3_664
W14 O14E W15 161.8(7) . .
W14 O14E Ca1 95.7(4) . .
W15 O14E Ca1 93.8(4) . .
W14 O14E K1 91.0(4) . 3_664
W15 O14E K1 92.9(4) . 3_664
Ca1 O14E K1 135.9(4) . 3_664
W15 O15A K1 117.0(6) . 3_664
W15 O15E W11 157.4(7) . .
W15 O15E Ca1 97.0(5) . .
W11 O15E Ca1 98.0(5) . .
Ca1 O1CA O1CA 180(2) 4_565 4_565
Ca1 O1CA Ca1 179(3) 4_565 .
O1CA O1CA Ca1 0.2(9) 4_565 .
Ca1 O1CA O1P2 77.7(16) 4_565 4_565
O1CA O1CA O1P2 102.1(6) 4_565 4_565
Ca1 O1CA O1P2 102.0(10) . 4_565
Ca1 O1CA O1P4 78.2(16) 4_565 4_565
O1CA O1CA O1P4 101.8(6) 4_565 4_565
Ca1 O1CA O1P4 101.8(10) . 4_565
O1P2 O1CA O1P4 136.8(11) 4_565 4_565
Ca1 O1CA O1P1 78.9(16) 4_565 4_565
O1CA O1CA O1P1 101.4(6) 4_565 4_565
Ca1 O1CA O1P1 101.5(10) . 4_565
O1P2 O1CA O1P1 70.4(7) 4_565 4_565
O1P4 O1CA O1P1 137.6(11) 4_565 4_565
Ca1 O1CA O1P5 78.9(16) 4_565 4_565
O1CA O1CA O1P5 101.5(6) 4_565 4_565
Ca1 O1CA O1P5 101.6(10) . 4_565
O1P2 O1CA O1P5 137.6(11) 4_565 4_565
O1P4 O1CA O1P5 70.2(7) 4_565 4_565
O1P1 O1CA O1P5 70.7(7) 4_565 4_565
Ca1 O1CA O1P3 77.9(16) 4_565 4_565
O1CA O1CA O1P3 101.7(6) 4_565 4_565
Ca1 O1CA O1P3 101.6(10) . 4_565
O1P2 O1CA O1P3 69.8(7) 4_565 4_565
O1P4 O1CA O1P3 70.3(7) 4_565 4_565
O1P1 O1CA O1P3 137.2(11) 4_565 4_565
O1P5 O1CA O1P3 137.4(11) 4_565 4_565
K1 O2W K4 98.2(5) . 1_454
K1 O8W K4 113.8(7) . 1_454
K1 O8W K2 99.5(6) . 3_664
K4 O8W K2 111.1(6) 1_454 3_664
K3 O9W K2 17.9(3) . 3_664
K2 O14W K3 15.4(4) . 3_664
K2 O14W K4 125.5(12) . 3_765
K3 O14W K4 140.3(10) 3_664 3_765
O18W O18W K3 152.9(7) 4_565 .
O20W O20W K4 130(7) 3_765 .

loop_
_geom_bond_atom_site_label_1
_geom_bond_atom_site_label_2
_geom_bond_distance
_geom_bond_site_symmetry_2
W1 O1A 1.727(13) .
W1 O10B 1.877(11) .
W1 O1D 1.893(13) .
W1 O1C 1.914(10) .
W1 O1B 2.008(13) .
W1 O3P1 2.297(12) .
W2 O2C 1.70(3) .
W2 O2A 1.724(16) .
W2 O1B 1.870(13) .
W2 O2D 1.914(13) .
W2 O2B 1.966(14) .
W2 O2C 2.12(3) 4_565
W2 O2P1 2.258(12) .
W3 O3A 1.713(16) .
W3 O3D 1.872(13) .
W3 O2B 1.872(14) .
W3 O3C 1.909(11) .
W3 O3B 2.005(14) .
W3 O2P2 2.258(13) .
W4 O4A 1.718(15) .
W4 O3B 1.853(14) .
W4 O4C 1.895(9) .
W4 O4D 1.904(13) .
W4 O4B 1.967(13) .
W4 O3P2 2.258(11) .
W4 K4 4.049(11) .
W5 O5A 1.705(13) .
W5 O4B 1.868(13) .
W5 O5D 1.888(12) .
W5 O5C 1.917(9) .
W5 O5B 2.010(11) .
W5 O2P3 2.253(10) .
W5 K4 3.956(9) .
W6 O6A 1.701(12) .
W6 O5B 1.872(12) .
W6 O6D 1.876(11) .
W6 O6C 1.926(8) .
W6 O6B 1.966(11) .
W6 O3P3 2.260(11) .
W7 O7A 1.705(13) .
W7 O6B 1.877(11) .
W7 O7D 1.891(12) .
W7 O7C 1.898(9) .
W7 O7B 1.999(12) .
W7 O2P4 2.282(11) .
W8 O8A 1.704(12) .
W8 O7B 1.889(12) .
W8 O8D 1.900(12) .
W8 O8C 1.931(8) .
W8 O8B 1.971(12) .
W8 O3P4 2.277(9) .
W9 O9A 1.710(12) .
W9 O8B 1.848(12) .
W9 O9D 1.884(11) .
W9 O9C 1.918(9) .
W9 O9B 2.004(11) .
W9 O2P5 2.252(10) .
W9 K1 3.748(4) .
W9 K3 3.954(10) .
W10 O10A 1.710(12) .
W10 O10D 1.879(12) .
W10 O9B 1.891(11) .
W10 O10C 1.920(8) .
W10 O10B 1.945(11) .
W10 O3P5 2.258(11) .
W10 K1 3.755(4) .
W11 O11A 1.708(15) .
W11 O1D 1.883(13) .
W11 O2D 1.896(13) .
W11 O15E 1.919(12) .
W11 O11E 1.921(13) .
W11 O1P1 2.256(12) .
W11 Ca1 3.658(7) .
W11 K2 4.015(10) .
W12 O12A 1.718(14) .
W12 O11E 1.881(13) .
W12 O12E 1.903(12) .
W12 O3D 1.912(13) .
W12 O4D 1.913(14) .
W12 O1P2 2.234(12) .
W12 Ca1 3.616(7) .
W13 O13A 1.708(13) .
W13 O13E 1.885(11) .
W13 O12E 1.885(12) .
W13 O6D 1.908(11) .
W13 O5D 1.913(12) .
W13 O1P3 2.222(11) .
W13 Ca1 3.624(7) .
W13 K4 4.034(10) 3_765
W14 O14A 1.700(12) .
W14 O13E 1.888(11) .
W14 O14E 1.888(11) .
W14 O7D 1.902(12) .
W14 O8D 1.911(12) .
W14 O1P4 2.245(10) .
W14 Ca1 3.645(7) .
W14 K1 3.795(4) 3_664
W15 O15A 1.719(12) .
W15 O15E 1.881(12) .
W15 O10D 1.888(12) .
W15 O14E 1.909(11) .
W15 O9D 1.920(11) .
W15 O1P5 2.218(11) .
W15 Ca1 3.607(7) .
W15 K1 3.858(4) 3_664
P1 O1P1 1.507(12) .
P1 O1P1 1.507(12) 4_565
P1 O3P1 1.526(18) .
P1 O2P1 1.555(18) .
P2 O1P2 1.524(13) 4_565
P2 O1P2 1.524(13) .
P2 O2P2 1.56(2) .
P2 O3P2 1.563(17) .
P3 O1P3 1.516(12) 4_565
P3 O1P3 1.516(12) .
P3 O2P3 1.564(16) .
P3 O3P3 1.571(16) .
P4 O1P4 1.519(11) .
P4 O1P4 1.519(11) 4_565
P4 O3P4 1.547(15) .
P4 O2P4 1.547(16) .
P5 O1P5 1.496(12) .
P5 O1P5 1.496(12) 4_565
P5 O2P5 1.558(15) .
P5 O3P5 1.571(16) .
Ca1 O1CA 0.93(3) 4_565
Ca1 O1CA 2.35(3) .
Ca1 O1P2 2.601(14) .
Ca1 O1P4 2.614(12) .
Ca1 O1P3 2.630(13) .
Ca1 O1P1 2.632(14) .
Ca1 O1P5 2.639(13) .
Ca1 O15E 2.858(14) .
Ca1 O11E 2.871(14) .
Ca1 O12E 2.875(14) .
Ca1 O13E 2.883(13) .
Ca1 O14E 2.936(13) .
K1 O14A 2.706(13) 3_664
K1 O15A 2.761(13) 3_664
K1 O8W 2.797(19) .
K1 O9A 2.801(13) .
K1 O10A 2.912(12) .
K1 O9B 2.964(12) .
K1 O2W 2.988(17) .
K1 O1W 3.133(14) .
K1 O14E 3.259(12) 3_664
K1 W14 3.795(4) 3_664
K2 K3 1.138(15) 3_664
K2 O14W 2.24(3) .
K2 O11A 2.449(17) .
K2 O9A 2.762(16) 3_664
K2 O2A 2.898(18) 3_764
K2 O8W 3.00(2) 3_664
K2 O9W 3.20(2) 3_664
K2 K1 4.428(11) 3_664
K2 K4 4.931(16) 3_765
K3 K2 1.138(15) 3_664
K3 O9W 2.46(2) .
K3 O2A 2.769(19) 1_455
K3 O9A 2.776(15) .
K3 O18W 2.84(4) .
K3 O11A 2.955(18) 3_664
K3 O14W 3.13(3) 3_664
K4 O13A 2.785(16) 3_765
K4 O4A 2.886(19) .
K4 O5A 2.895(15) .
K4 O8W 2.98(2) 1_656
K4 O12A 3.118(17) 3_765
K4 O20W 3.18(5) .
K4 O14W 3.28(3) 3_765
K4 O4B 3.375(17) .
K4 O2W 3.408(19) 1_656
K4 W13 4.034(9) 3_765
O2P1 W2 2.258(12) 4_565
O3P1 W1 2.297(12) 4_565
O2P2 W3 2.258(13) 4_565
O3P2 W4 2.258(11) 4_565
O2P3 W5 2.253(10) 4_565
O3P3 W6 2.260(11) 4_565
O2P4 W7 2.282(11) 4_565
O3P4 W8 2.277(9) 4_565
O2P5 W9 2.252(10) 4_565
O3P5 W10 2.258(11) 4_565
O1C W1 1.914(9) 4_565
O2A K3 2.769(19) 1_655
O2A K2 2.898(18) 3_764
O2C O2C 0.49(7) 4_565
O2C W2 2.12(3) 4_565
O3C W3 1.909(11) 4_565
O4C W4 1.895(9) 4_565
O5C W5 1.917(9) 4_565
O6C W6 1.926(8) 4_565
O7C W7 1.898(9) 4_565
O8C W8 1.931(8) 4_565
O9A K2 2.762(16) 3_664
O9C W9 1.918(9) 4_565
O10C W10 1.920(8) 4_565
O11A K3 2.955(18) 3_664
O12A K4 3.118(17) 3_765
O13A K4 2.785(16) 3_765
O14A K1 2.706(13) 3_664
O14E K1 3.259(12) 3_664
O15A K1 2.761(13) 3_664
O1CA Ca1 0.93(3) 4_565
O1CA O1CA 1.42(5) 4_565
O1CA O1P2 2.64(3) 4_565
O1CA O1P4 2.64(3) 4_565
O1CA O1P1 2.65(3) 4_565
O1CA O1P5 2.65(3) 4_565
O1CA O1P3 2.66(3) 4_565
O2W K4 3.408(19) 1_454
O8W K4 2.98(2) 1_454
O8W K2 3.00(2) 3_664
O9W K2 3.20(2) 3_664
O12W O12W 0.72(12) 4_565
O14W K3 3.13(3) 3_664
O14W K4 3.28(3) 3_765
O18W O18W 0.90(8) 4_565
O20W O20W 1.01(9) 3_765
